data_7244541
loop_
_publ_author_name
'Zhu, Baili'
'Jin, Yunpeng'
'Chu, Jingying'
'Zuo, Minghui'
'Cui, Shuxin'

_publ_section_title
;
 Metal--organic framework bearing new viologen ligand for ammonia and
 Cr2O72&#x2212; sensing
;
_journal_issue 12
_journal_name_full 'RSC Advances'
_journal_page_first 6951
_journal_page_last 6957
_journal_paper_doi 10.1039/D2RA00599A
_journal_volume 12
_journal_year 2022
_chemical_formula_moiety 'C20 H6 O17 Zn3, 0.5(C26 H20 N4), C13 H10 N2, H2 O'
_chemical_formula_sum 'C46 H28 N4 O18 Zn3'
_chemical_formula_weight 1120.89
_space_group_crystal_system monoclinic
_space_group_IT_number 13
_space_group_name_Hall '-P 2yc'
_space_group_name_H-M_alt 'P 1 2/c 1'
_atom_sites_solution_hydrogens mixed
_atom_sites_solution_primary dual
_audit_creation_date 2021-11-28
_audit_creation_method
;
Olex2 1.3
(compiled 2020.11.12 svn.r5f609507 for OlexSys, GUI svn.r6408)
;
_audit_update_record
;
2021-11-28 deposited with the CCDC.	2022-02-23 downloaded from the CCDC.
;
_cell_angle_alpha 90
_cell_angle_beta 90.5820(10)
_cell_angle_gamma 90
_cell_formula_units_Z 4
_cell_length_a 18.5619(16)
_cell_length_b 8.0153(7)
_cell_length_c 27.220(2)
_cell_measurement_reflns_used 7141
_cell_measurement_temperature 296.15
_cell_measurement_theta_max 27.528
_cell_measurement_theta_min 2.649
_cell_volume 4049.6(6)
_computing_cell_refinement 'SAINT v8.34A (Bruker, 2013)'
_computing_data_collection 'Bruker SMART'
_computing_data_reduction 'SAINT v8.34A (Bruker, 2013)'
_computing_molecular_graphics 'Olex2 1.3 (Dolomanov et al., 2009)'
_computing_publication_material 'Olex2 1.3 (Dolomanov et al., 2009)'
_computing_structure_refinement 'SHELXL 2018/3 (Sheldrick, 2015)'
_computing_structure_solution 'SHELXT 2018/2 (Sheldrick, 2018)'
_diffrn_ambient_temperature 296.15
_diffrn_measured_fraction_theta_full 0.998
_diffrn_measured_fraction_theta_max 0.977
_diffrn_measurement_device_type 'CCD area detector'
_diffrn_radiation_type MoK\a
_diffrn_radiation_wavelength 0.71073
_diffrn_reflns_av_R_equivalents 0.0352
_diffrn_reflns_av_unetI/netI 0.0481
_diffrn_reflns_Laue_measured_fraction_full 0.998
_diffrn_reflns_Laue_measured_fraction_max 0.977
_diffrn_reflns_limit_h_max 24
_diffrn_reflns_limit_h_min -24
_diffrn_reflns_limit_k_max 10
_diffrn_reflns_limit_k_min -10
_diffrn_reflns_limit_l_max 27
_diffrn_reflns_limit_l_min -35
_diffrn_reflns_number 23880
_diffrn_reflns_point_group_measured_fraction_full 0.998
_diffrn_reflns_point_group_measured_fraction_max 0.977
_diffrn_reflns_theta_full 25.242
_diffrn_reflns_theta_max 27.710
_diffrn_reflns_theta_min 2.669
_diffrn_source_current 30.0
_diffrn_source_power 1.5
_diffrn_source_voltage 50.0
_exptl_absorpt_coefficient_mu 1.856
_exptl_absorpt_correction_T_max 0.690
_exptl_absorpt_correction_T_min 0.633
_exptl_absorpt_correction_type multi-scan
_exptl_absorpt_process_details
;
SADABS-2014/5 (Bruker,2014/5) was used for absorption correction.
wR2(int) was 0.1082 before and 0.0433 after correction.
The Ratio of minimum to maximum transmission is 0.5797.
The \l/2 correction factor is 0.00150.
;
_exptl_crystal_colour colorless
_exptl_crystal_density_diffrn 1.839
_exptl_crystal_description block
_exptl_crystal_F_000 2264
_exptl_crystal_size_max 0.36
_exptl_crystal_size_mid 0.21
_exptl_crystal_size_min 0.2
_refine_diff_density_max 0.464
_refine_diff_density_min -0.572
_refine_diff_density_rms 0.084
_refine_ls_extinction_method none
_refine_ls_goodness_of_fit_ref 1.013
_refine_ls_hydrogen_treatment constr
_refine_ls_matrix_type full
_refine_ls_number_parameters 646
_refine_ls_number_reflns 9300
_refine_ls_number_restraints 1
_refine_ls_restrained_S_all 1.014
_refine_ls_R_factor_all 0.0535
_refine_ls_R_factor_gt 0.0355
_refine_ls_shift/su_max 0.002
_refine_ls_shift/su_mean 0.000
_refine_ls_structure_factor_coef Fsqd
_refine_ls_weighting_details 'w=1/[\s^2^(Fo^2^)+(0.0337P)^2^+2.4577P] where P=(Fo^2^+2Fc^2^)/3'
_refine_ls_weighting_scheme calc
_refine_ls_wR_factor_gt 0.0776
_refine_ls_wR_factor_ref 0.0838
_reflns_Friedel_coverage 0.000
_reflns_number_gt 7257
_reflns_number_total 9517
_reflns_threshold_expression 'I > 2\s(I)'
_cod_data_source_file d2ra00599a2.cif
_cod_data_source_block 210607zbl4_0m
_cod_database_code 7244541
_shelx_shelxl_version_number 2018/3
_shelx_space_group_comment
;
The symmetry employed for this shelxl refinement is uniquely defined
by the following loop, which should always be used as a source of
symmetry information in preference to the above space-group names.
They are only intended as comments.
;
_olex2_refinement_description
;
1. Fixed Uiso
 At 1.2 times of:
  All C(H) groups, All C(H,H) groups
 At 1.5 times of:
  All O(H,H) groups
2. Restrained distances
 Zn1-H5A \\sim Zn1-H5B
 with sigma of 0.02
3.a Free rotating group:
 O5(H5A,H5B), OW1(HW1A,HW1B)
3.b Secondary CH2 refined with riding coordinates:
 C8(H8A,H8B), C39(H39A,H39B)
3.c Aromatic/amide H refined with riding coordinates:
 C16(H16), C28(H28), C33(H33), C22(H22), C3(H3), C35(H35), C4(H4), C6(H6),
 C41(H41), C38(H38), C45(H45), C37(H37), C7(H7), C44(H44), C36(H36), C13(H13),
 C9(H9), C42(H42), C10(H10), C12(H12)
;
_olex2_submission_special_instructions 'No special instructions were received'

loop_
_space_group_symop_operation_xyz
'x, y, z'
'-x, y, -z+1/2'
'-x, -y, -z'
'x, -y, z-1/2'

loop_
_atom_site_label
_atom_site_type_symbol
_atom_site_fract_x
_atom_site_fract_y
_atom_site_fract_z
_atom_site_U_iso_or_equiv
_atom_site_adp_type
_atom_site_occupancy
_atom_site_site_symmetry_order
_atom_site_calc_flag
_atom_site_refinement_flags_posn
_atom_site_refinement_flags_adp
_atom_site_refinement_flags_occupancy
_atom_site_disorder_assembly
_atom_site_disorder_group
Zn3 Zn 0.24724(2) 0.59917(3) 0.89080(2) 0.01264(7) Uani 1 1 d . . . . .
Zn2 Zn 0.24926(2) 0.59731(3) 0.60957(2) 0.01458(7) Uani 1 1 d . . . . .
Zn1 Zn 0.27511(2) 0.25772(4) 0.55020(2) 0.01533(7) Uani 1 1 d D . . . .
O2 O 0.18058(9) 0.4676(2) 0.44377(7) 0.0234(4) Uani 1 1 d . . . . .
O9 O 0.32001(9) 0.5007(2) 0.56223(7) 0.0251(4) Uani 1 1 d . . . . .
O12 O 0.29492(9) 1.2048(2) 0.62175(6) 0.0184(4) Uani 1 1 d . . . . .
O4 O 0.16675(10) 0.6052(2) 0.56337(7) 0.0227(4) Uani 1 1 d . . . . .
O6 O 0.32822(9) 0.2584(2) 0.48762(6) 0.0219(4) Uani 1 1 d . . . . .
O7 O 0.34028(9) 0.4418(2) 0.42663(6) 0.0212(4) Uani 1 1 d . . . . .
O10 O 0.26701(10) 0.7604(2) 0.65911(7) 0.0260(4) Uani 1 1 d . . . . .
O14 O 0.26367(10) 1.4403(2) 0.83621(6) 0.0215(4) Uani 1 1 d . . . . .
O3 O 0.17352(9) 0.3345(2) 0.54232(7) 0.0226(4) Uani 1 1 d . . . . .
O13 O 0.22992(11) 1.4096(2) 0.65534(6) 0.0243(4) Uani 1 1 d . . . . .
O17 O 0.23153(9) 0.8048(2) 0.85412(6) 0.0208(4) Uani 1 1 d . . . . .
O11 O 0.18899(10) 0.9480(2) 0.62982(6) 0.0256(4) Uani 1 1 d . . . . .
O16 O 0.34296(10) 0.9109(2) 0.85652(7) 0.0289(5) Uani 1 1 d . . . . .
O15 O 0.24394(11) 1.2065(2) 0.87829(6) 0.0278(5) Uani 1 1 d . . . . .
O1 O 0.09909(11) 0.3701(3) 0.39174(7) 0.0342(5) Uani 1 1 d . . . . .
O5 O 0.25001(15) 0.0142(2) 0.54269(7) 0.0446(6) Uani 1 1 d G . . . .
H5A H 0.252605 -0.050989 0.518164 0.067 Uiso 1 1 d DG U . . .
H5B H 0.230486 -0.044172 0.564994 0.067 Uiso 1 1 d DG U . . .
OW1 O 0.25355(16) -0.2223(3) 0.47652(8) 0.0495(7) Uani 1 1 d G . . . .
HW1A H 0.248478 -0.211721 0.445606 0.074 Uiso 1 1 d G U . . .
HW1B H 0.233010 -0.311462 0.485837 0.074 Uiso 1 1 d G U . . .
N2 N 0.05255(12) 0.0282(3) 0.37727(8) 0.0239(5) Uani 1 1 d . . . . .
N3 N 0.46897(12) 1.1622(3) 0.88234(8) 0.0246(5) Uani 1 1 d . . . . .
C25 C 0.24898(13) 1.0008(3) 0.70587(8) 0.0138(5) Uani 1 1 d . . . . .
C26 C 0.25608(13) 1.1745(3) 0.70404(8) 0.0141(5) Uani 1 1 d . . . . .
C18 C 0.14346(13) 0.4740(3) 0.54262(9) 0.0166(5) Uani 1 1 d . . . . .
C14 C 0.11594(13) 0.4308(3) 0.43160(9) 0.0172(5) Uani 1 1 d . . . . .
C27 C 0.25999(13) 1.2691(3) 0.65639(9) 0.0147(5) Uani 1 1 d . . . . .
C19 C 0.36059(13) 0.3754(3) 0.46618(9) 0.0158(5) Uani 1 1 d . . . . .
C17 C 0.07045(13) 0.4888(3) 0.51875(9) 0.0150(5) Uani 1 1 d . . . . .
C16 C -0.01265(13) 0.4761(3) 0.45090(9) 0.0179(5) Uani 1 1 d . . . . .
H16 H -0.021447 0.459233 0.417570 0.022 Uiso 1 1 calc R U . . .
C28 C 0.26051(12) 1.2631(3) 0.74799(8) 0.0140(5) Uani 1 1 d . . . . .
H28 H 0.262073 1.379075 0.747076 0.017 Uiso 1 1 calc R U . . .
C20 C 0.43156(13) 0.4398(3) 0.48575(8) 0.0142(5) Uani 1 1 d . . . . .
C24 C 0.23298(14) 0.8979(3) 0.66073(9) 0.0168(5) Uani 1 1 d . . . . .
O8 O 0.38265(13) 0.7183(3) 0.58347(10) 0.0617(9) Uani 1 1 d . . . . .
C32 C 0.28165(13) 0.9036(3) 0.83986(9) 0.0152(5) Uani 1 1 d . . . . .
C33 C 0.25395(13) 0.9196(3) 0.75085(8) 0.0151(5) Uani 1 1 d . . . . .
H33 H 0.250923 0.803875 0.751749 0.018 Uiso 1 1 calc R U . . .
C22 C 0.50759(13) 0.5913(3) 0.54232(9) 0.0179(5) Uani 1 1 d . . . . .
H22 H 0.512554 0.653432 0.571013 0.021 Uiso 1 1 calc R U . . .
C21 C 0.43958(13) 0.5327(3) 0.52891(9) 0.0159(5) Uani 1 1 d . . . . .
C15 C 0.05769(13) 0.4654(3) 0.46837(9) 0.0148(5) Uani 1 1 d . . . . .
C31 C 0.26332(12) 1.0068(3) 0.79446(8) 0.0134(5) Uani 1 1 d . . . . .
C30 C 0.25677(13) 1.2831(3) 0.84002(9) 0.0148(5) Uani 1 1 d . . . . .
C29 C 0.26265(13) 1.1821(3) 0.79328(8) 0.0131(5) Uani 1 1 d . . . . .
C23 C 0.37753(14) 0.5889(3) 0.56070(9) 0.0196(5) Uani 1 1 d . . . . .
C34 C 0.49352(14) 1.0363(3) 0.97519(10) 0.0223(6) Uani 1 1 d . . . . .
C3 C 0.09086(14) -0.2635(4) 0.22210(11) 0.0289(7) Uani 1 1 d . . . . .
H3 H 0.094253 -0.259988 0.188055 0.035 Uiso 1 1 calc R U . . .
C8 C 0.07538(15) 0.0448(4) 0.32576(10) 0.0268(6) Uani 1 1 d . . . . .
H8A H 0.121746 0.100524 0.324983 0.032 Uiso 1 1 calc R U . . .
H8B H 0.040932 0.114217 0.308197 0.032 Uiso 1 1 calc R U . . .
C35 C 0.42658(15) 1.0979(4) 0.96145(10) 0.0290(7) Uani 1 1 d . . . . .
H35 H 0.389028 1.097115 0.983807 0.035 Uiso 1 1 calc R U . . .
C11 C 0.01106(15) 0.0052(4) 0.47378(10) 0.0258(6) Uani 1 1 d . . . . .
C4 C 0.08668(14) -0.1175(4) 0.24852(10) 0.0250(6) Uani 1 1 d . . . . .
H4 H 0.087391 -0.015458 0.232262 0.030 Uiso 1 1 calc R U . . .
C40 C 0.48798(15) 1.3923(4) 0.82325(10) 0.0267(6) Uani 1 1 d . . . . .
C43 C 0.54533(16) 1.7046(4) 0.80422(11) 0.0297(7) Uani 1 1 d . . . . .
C5 C 0.08139(14) -0.1220(4) 0.29970(10) 0.0233(6) Uani 1 1 d . . . . .
C6 C 0.08203(15) -0.2745(4) 0.32343(11) 0.0288(7) Uani 1 1 d . . . . .
H6 H 0.079209 -0.278478 0.357503 0.035 Uiso 1 1 calc R U . . .
C41 C 0.44824(16) 1.5354(4) 0.83169(11) 0.0326(7) Uani 1 1 d . . . . .
H41 H 0.401827 1.526056 0.843950 0.039 Uiso 1 1 calc R U . . .
C38 C 0.54825(15) 1.0451(4) 0.94095(10) 0.0289(7) Uani 1 1 d . . . . .
H38 H 0.594382 1.009054 0.949335 0.035 Uiso 1 1 calc R U . . .
N4 N 0.58530(15) 1.9977(4) 0.77739(12) 0.0471(8) Uani 1 1 d . . . . .
C2 C 0.09000(15) -0.4158(4) 0.24619(11) 0.0300(7) Uani 1 1 d . . . . .
C45 C 0.55797(16) 1.4085(4) 0.80583(11) 0.0318(7) Uani 1 1 d . . . . .
H45 H 0.585529 1.313473 0.800441 0.038 Uiso 1 1 calc R U . . .
C37 C 0.53460(16) 1.1067(4) 0.89484(11) 0.0326(7) Uani 1 1 d . . . . .
H37 H 0.571430 1.110094 0.871954 0.039 Uiso 1 1 calc R U . . .
C7 C 0.08684(16) -0.4207(4) 0.29698(12) 0.0332(7) Uani 1 1 d . . . . .
H7 H 0.087959 -0.522693 0.313257 0.040 Uiso 1 1 calc R U . . .
C44 C 0.58673(16) 1.5628(4) 0.79652(12) 0.0341(7) Uani 1 1 d . . . . .
H44 H 0.633621 1.572453 0.785132 0.041 Uiso 1 1 calc R U . . .
N1 N 0.08397(19) -0.6950(4) 0.19913(13) 0.0623(10) Uani 1 1 d . . . . .
C36 C 0.41533(15) 1.1601(4) 0.91499(10) 0.0291(7) Uani 1 1 d . . . . .
H36 H 0.370175 1.201069 0.906093 0.035 Uiso 1 1 calc R U . . .
C13 C -0.01696(16) 0.0415(5) 0.38871(11) 0.0368(8) Uani 1 1 d . . . . .
H13 H -0.050972 0.059203 0.363938 0.044 Uiso 1 1 calc R U . . .
C9 C 0.10210(16) 0.0029(4) 0.41216(11) 0.0365(8) Uani 1 1 d . . . . .
H9 H 0.150300 -0.006996 0.403620 0.044 Uiso 1 1 calc R U . . .
C1 C 0.08878(17) -0.5708(5) 0.21911(13) 0.0403(8) Uani 1 1 d . . . . .
C39 C 0.45557(16) 1.2237(4) 0.83133(10) 0.0302(7) Uani 1 1 d . . . . .
H39A H 0.404056 1.229345 0.825219 0.036 Uiso 1 1 calc R U . . .
H39B H 0.475895 1.145306 0.808124 0.036 Uiso 1 1 calc R U . . .
C42 C 0.47611(17) 1.6914(4) 0.82228(11) 0.0343(7) Uani 1 1 d . . . . .
H42 H 0.448779 1.786569 0.828001 0.041 Uiso 1 1 calc R U . . .
C10 C 0.08283(16) -0.0089(4) 0.46084(11) 0.0373(8) Uani 1 1 d . . . . .
H10 H 0.117917 -0.026184 0.484938 0.045 Uiso 1 1 calc R U . . .
C12 C -0.03878(17) 0.0293(5) 0.43635(11) 0.0420(9) Uani 1 1 d . . . . .
H12 H -0.087491 0.037401 0.443661 0.050 Uiso 1 1 calc R U . . .
C46 C 0.57060(16) 1.8673(4) 0.79046(12) 0.0353(7) Uani 1 1 d . . . . .

loop_
_atom_site_aniso_label
_atom_site_aniso_U_11
_atom_site_aniso_U_22
_atom_site_aniso_U_33
_atom_site_aniso_U_23
_atom_site_aniso_U_13
_atom_site_aniso_U_12
Zn3 0.01322(15) 0.01437(15) 0.01032(14) 0.00085(11) 0.00026(11) 0.00038(11)
Zn2 0.01780(16) 0.01368(15) 0.01223(14) -0.00279(11) -0.00190(11) 0.00180(11)
Zn1 0.01639(15) 0.01665(15) 0.01297(14) 0.00008(11) 0.00150(11) 0.00171(12)
O2 0.0140(9) 0.0314(11) 0.0248(10) -0.0048(8) 0.0076(8) -0.0006(8)
O9 0.0158(10) 0.0248(10) 0.0348(11) -0.0084(8) 0.0106(8) -0.0071(8)
O12 0.0218(10) 0.0220(10) 0.0113(8) 0.0002(7) 0.0023(7) 0.0022(7)
O4 0.0209(10) 0.0219(10) 0.0252(10) -0.0035(8) -0.0089(8) 0.0022(8)
O6 0.0229(10) 0.0275(10) 0.0155(9) -0.0032(8) 0.0052(7) -0.0105(8)
O7 0.0157(9) 0.0302(11) 0.0177(9) 0.0024(8) -0.0048(7) -0.0027(8)
O10 0.0324(11) 0.0221(10) 0.0235(10) -0.0136(8) -0.0023(8) 0.0032(9)
O14 0.0323(11) 0.0154(9) 0.0169(9) -0.0063(7) 0.0031(8) -0.0017(8)
O3 0.0159(9) 0.0219(10) 0.0300(11) -0.0015(8) -0.0041(8) 0.0021(8)
O13 0.0374(12) 0.0191(10) 0.0164(9) 0.0043(7) 0.0063(8) 0.0089(8)
O17 0.0207(10) 0.0177(9) 0.0239(10) 0.0096(7) 0.0013(8) -0.0007(7)
O11 0.0292(11) 0.0313(11) 0.0163(9) 0.0008(8) -0.0057(8) -0.0048(9)
O16 0.0202(10) 0.0361(12) 0.0302(11) 0.0093(9) -0.0067(8) -0.0002(9)
O15 0.0487(13) 0.0239(11) 0.0110(9) -0.0001(7) 0.0051(8) 0.0019(9)
O1 0.0297(12) 0.0541(14) 0.0189(10) -0.0157(10) 0.0024(9) 0.0077(10)
O5 0.094(2) 0.0186(11) 0.0220(11) -0.0037(9) 0.0201(12) -0.0108(12)
OW1 0.094(2) 0.0355(14) 0.0192(11) -0.0070(10) 0.0096(12) -0.0266(13)
N2 0.0209(12) 0.0282(13) 0.0226(12) -0.0011(10) 0.0015(10) -0.0033(10)
N3 0.0207(12) 0.0312(14) 0.0219(12) 0.0000(10) -0.0022(9) -0.0055(10)
C25 0.0162(12) 0.0126(12) 0.0125(12) -0.0021(9) 0.0012(9) -0.0003(9)
C26 0.0146(12) 0.0155(12) 0.0123(12) 0.0000(9) 0.0013(9) 0.0015(10)
C18 0.0138(12) 0.0234(14) 0.0125(12) 0.0005(10) 0.0017(10) 0.0001(10)
C14 0.0171(13) 0.0171(13) 0.0175(13) 0.0024(10) 0.0046(10) 0.0037(10)
C27 0.0156(12) 0.0154(13) 0.0131(12) -0.0006(10) -0.0024(9) -0.0033(10)
C19 0.0140(12) 0.0193(13) 0.0141(12) -0.0060(10) 0.0016(10) 0.0003(10)
C17 0.0125(12) 0.0153(12) 0.0171(12) -0.0001(10) -0.0002(10) -0.0004(10)
C16 0.0164(13) 0.0255(14) 0.0118(12) -0.0037(10) -0.0012(10) 0.0012(11)
C28 0.0169(12) 0.0110(11) 0.0140(12) 0.0002(10) 0.0009(9) -0.0008(9)
C20 0.0129(12) 0.0171(12) 0.0125(12) 0.0032(9) -0.0028(9) -0.0021(10)
C24 0.0181(13) 0.0206(14) 0.0118(12) -0.0009(10) 0.0034(10) -0.0071(10)
O8 0.0424(15) 0.0556(17) 0.088(2) -0.0496(15) 0.0359(14) -0.0224(12)
C32 0.0178(13) 0.0139(12) 0.0140(12) -0.0038(9) 0.0016(10) 0.0029(10)
C33 0.0174(13) 0.0109(12) 0.0171(12) -0.0002(10) 0.0006(10) -0.0018(10)
C22 0.0178(13) 0.0241(14) 0.0118(12) -0.0015(10) -0.0011(10) -0.0023(11)
C21 0.0169(13) 0.0192(13) 0.0116(12) 0.0015(10) 0.0019(10) -0.0001(10)
C15 0.0115(12) 0.0172(13) 0.0156(12) -0.0012(10) 0.0010(9) 0.0016(10)
C31 0.0120(12) 0.0169(12) 0.0113(12) 0.0007(9) 0.0006(9) -0.0003(10)
C30 0.0117(12) 0.0198(14) 0.0127(12) -0.0018(9) -0.0008(9) 0.0030(10)
C29 0.0128(12) 0.0160(12) 0.0104(12) -0.0007(9) -0.0004(9) -0.0002(9)
C23 0.0160(13) 0.0247(14) 0.0181(13) -0.0022(11) 0.0016(10) -0.0018(11)
C34 0.0216(14) 0.0200(14) 0.0252(14) -0.0035(11) -0.0013(11) -0.0038(11)
C3 0.0160(14) 0.0441(19) 0.0266(15) -0.0038(14) -0.0011(11) -0.0006(13)
C8 0.0255(15) 0.0347(17) 0.0203(14) 0.0013(12) 0.0015(12) -0.0046(13)
C35 0.0211(15) 0.0405(18) 0.0254(15) 0.0021(13) 0.0007(12) 0.0012(13)
C11 0.0234(15) 0.0295(16) 0.0244(15) -0.0012(12) 0.0011(12) 0.0004(12)
C4 0.0178(14) 0.0318(16) 0.0253(15) 0.0042(12) -0.0012(11) -0.0005(12)
C40 0.0228(15) 0.0424(18) 0.0148(13) 0.0039(12) -0.0008(11) -0.0009(13)
C43 0.0263(16) 0.0325(17) 0.0302(16) -0.0003(13) -0.0006(12) 0.0015(13)
C5 0.0129(13) 0.0331(16) 0.0239(14) 0.0000(12) -0.0021(11) -0.0016(11)
C6 0.0278(16) 0.0349(17) 0.0236(15) 0.0013(13) -0.0053(12) -0.0062(13)
C41 0.0214(15) 0.049(2) 0.0279(16) 0.0037(14) 0.0074(12) 0.0026(14)
C38 0.0201(15) 0.0392(17) 0.0275(15) 0.0016(13) -0.0017(12) 0.0020(13)
N4 0.0304(16) 0.0402(18) 0.071(2) 0.0002(16) 0.0043(14) 0.0016(13)
C2 0.0181(14) 0.0349(18) 0.0369(17) -0.0074(14) -0.0023(12) -0.0002(12)
C45 0.0231(15) 0.0330(17) 0.0393(18) 0.0001(14) 0.0038(13) 0.0052(13)
C37 0.0239(16) 0.048(2) 0.0259(16) 0.0038(14) 0.0038(12) 0.0001(14)
C7 0.0288(17) 0.0314(17) 0.0391(18) 0.0038(14) -0.0072(14) -0.0029(13)
C44 0.0205(15) 0.0393(19) 0.0425(19) 0.0033(15) 0.0052(13) 0.0031(13)
N1 0.062(2) 0.049(2) 0.076(2) -0.0257(18) 0.0027(18) -0.0027(17)
C36 0.0186(14) 0.0397(18) 0.0288(16) 0.0007(13) -0.0027(12) -0.0004(13)
C13 0.0203(15) 0.060(2) 0.0296(17) -0.0009(15) -0.0026(13) 0.0027(14)
C9 0.0186(15) 0.062(2) 0.0293(16) 0.0019(15) 0.0042(13) 0.0011(15)
C1 0.0287(18) 0.045(2) 0.047(2) -0.0083(17) 0.0010(15) -0.0030(15)
C39 0.0267(16) 0.0445(19) 0.0192(14) 0.0026(13) -0.0038(12) -0.0051(13)
C42 0.0310(17) 0.0413(19) 0.0307(17) -0.0006(14) 0.0054(13) 0.0106(14)
C10 0.0203(16) 0.064(2) 0.0273(16) 0.0058(15) -0.0017(12) 0.0056(15)
C12 0.0197(16) 0.076(3) 0.0304(17) -0.0020(17) -0.0002(13) 0.0045(16)
C46 0.0237(16) 0.039(2) 0.0436(19) -0.0051(15) 0.0013(14) 0.0042(14)

loop_
_atom_type_symbol
_atom_type_description
_atom_type_scat_dispersion_real
_atom_type_scat_dispersion_imag
_atom_type_scat_source
C C 0.0033 0.0016 'International Tables Vol C Tables 4.2.6.8 and 6.1.1.4'
H H 0.0000 0.0000 'International Tables Vol C Tables 4.2.6.8 and 6.1.1.4'
N N 0.0061 0.0033 'International Tables Vol C Tables 4.2.6.8 and 6.1.1.4'
O O 0.0106 0.0060 'International Tables Vol C Tables 4.2.6.8 and 6.1.1.4'
Zn Zn 0.2839 1.4301 'International Tables Vol C Tables 4.2.6.8 and 6.1.1.4'

loop_
_geom_angle_atom_site_label_1
_geom_angle_atom_site_label_2
_geom_angle_atom_site_label_3
_geom_angle
_geom_angle_site_symmetry_1
_geom_angle_site_symmetry_3
_geom_angle_publ_flag
O2 Zn3 O7 98.23(7) 4_566 4_566 ?
O14 Zn3 O2 118.27(8) 1_545 4_566 ?
O14 Zn3 O7 96.96(8) 1_545 4_566 ?
O17 Zn3 O2 120.65(7) . 4_566 ?
O17 Zn3 O7 120.84(8) . 4_566 ?
O17 Zn3 O14 100.53(8) . 1_545 ?
O4 Zn2 O9 96.43(8) . . ?
O4 Zn2 O13 106.24(8) . 1_545 ?
O10 Zn2 O9 127.62(8) . . ?
O10 Zn2 O4 123.85(8) . . ?
O10 Zn2 O13 96.13(8) . 1_545 ?
O13 Zn2 O9 103.54(7) 1_545 . ?
O12 Zn1 O9 88.67(7) 1_545 . ?
O6 Zn1 O9 86.12(7) . . ?
O6 Zn1 O12 137.97(7) . 1_545 ?
O6 Zn1 O3 112.70(8) . . ?
O6 Zn1 O5 91.85(8) . . ?
O3 Zn1 O9 95.84(7) . . ?
O3 Zn1 O12 109.32(7) . 1_545 ?
O3 Zn1 O5 94.05(10) . . ?
O5 Zn1 O9 169.92(10) . . ?
O5 Zn1 O12 86.24(8) . 1_545 ?
C14 O2 Zn3 109.94(15) . 4_565 ?
Zn2 O9 Zn1 101.13(7) . . ?
C23 O9 Zn2 111.06(16) . . ?
C23 O9 Zn1 145.03(17) . . ?
C27 O12 Zn1 123.01(16) . 1_565 ?
C18 O4 Zn2 121.11(16) . . ?
C19 O6 Zn1 130.21(16) . . ?
C19 O7 Zn3 126.74(16) . 4_565 ?
C24 O10 Zn2 122.49(17) . . ?
C30 O14 Zn3 124.00(16) . 1_565 ?
C18 O3 Zn1 134.24(17) . . ?
C27 O13 Zn2 127.53(16) . 1_565 ?
C32 O17 Zn3 124.85(16) . . ?
Zn1 O5 H5A 131.3 . . ?
Zn1 O5 H5B 124.1 . . ?
H5A O5 H5B 104.5 . . ?
HW1A OW1 HW1B 109.5 . . ?
C13 N2 C8 120.2(2) . . ?
C9 N2 C8 119.3(2) . . ?
C9 N2 C13 120.6(3) . . ?
C37 N3 C36 120.5(2) . . ?
C37 N3 C39 119.3(2) . . ?
C36 N3 C39 120.2(2) . . ?
C26 C25 C24 122.2(2) . . ?
C33 C25 C26 119.5(2) . . ?
C33 C25 C24 118.3(2) . . ?
C25 C26 C27 122.5(2) . . ?
C28 C26 C25 118.8(2) . . ?
C28 C26 C27 118.7(2) . . ?
O4 C18 C17 115.5(2) . . ?
O3 C18 O4 126.5(2) . . ?
O3 C18 C17 117.9(2) . . ?
O2 C14 C15 117.7(2) . . ?
O1 C14 O2 123.5(2) . . ?
O1 C14 C15 118.8(2) . . ?
O12 C27 C26 117.9(2) . . ?
O13 C27 O12 125.5(2) . . ?
O13 C27 C26 116.5(2) . . ?
O6 C19 C20 120.7(2) . . ?
O7 C19 O6 124.9(2) . . ?
O7 C19 C20 114.3(2) . . ?
C16 C17 C18 117.2(2) 3_566 . ?
C16 C17 C15 119.0(2) 3_566 . ?
C15 C17 C18 123.8(2) . . ?
C17 C16 H16 118.7 3_566 . ?
C15 C16 C17 122.6(2) . 3_566 ?
C15 C16 H16 118.7 . . ?
C26 C28 H28 119.2 . . ?
C26 C28 C29 121.5(2) . . ?
C29 C28 H28 119.2 . . ?
C22 C20 C19 117.1(2) 3_666 . ?
C22 C20 C21 118.5(2) 3_666 . ?
C21 C20 C19 124.4(2) . . ?
O10 C24 C25 114.1(2) . . ?
O11 C24 O10 125.7(2) . . ?
O11 C24 C25 120.1(2) . . ?
O17 C32 C31 115.1(2) . . ?
O16 C32 O17 126.3(2) . . ?
O16 C32 C31 118.3(2) . . ?
C25 C33 H33 119.1 . . ?
C31 C33 C25 121.7(2) . . ?
C31 C33 H33 119.1 . . ?
C20 C22 H22 118.9 3_666 . ?
C21 C22 C20 122.3(2) . 3_666 ?
C21 C22 H22 118.9 . . ?
C20 C21 C23 124.3(2) . . ?
C22 C21 C20 119.3(2) . . ?
C22 C21 C23 116.2(2) . . ?
C17 C15 C14 124.0(2) . . ?
C16 C15 C14 117.6(2) . . ?
C16 C15 C17 118.4(2) . . ?
C33 C31 C32 116.5(2) . . ?
C33 C31 C29 118.9(2) . . ?
C29 C31 C32 124.3(2) . . ?
O14 C30 C29 117.0(2) . . ?
O15 C30 O14 125.6(2) . . ?
O15 C30 C29 117.4(2) . . ?
C28 C29 C31 119.1(2) . . ?
C28 C29 C30 119.6(2) . . ?
C31 C29 C30 121.1(2) . . ?
O9 C23 C21 119.5(2) . . ?
O8 C23 O9 121.1(2) . . ?
O8 C23 C21 119.4(2) . . ?
C35 C34 C34 121.4(3) . 3_677 ?
C35 C34 C38 117.5(3) . . ?
C38 C34 C34 121.1(3) . 3_677 ?
C4 C3 H3 120.0 . . ?
C4 C3 C2 120.1(3) . . ?
C2 C3 H3 120.0 . . ?
N2 C8 H8A 109.0 . . ?
N2 C8 H8B 109.0 . . ?
N2 C8 C5 112.8(2) . . ?
H8A C8 H8B 107.8 . . ?
C5 C8 H8A 109.0 . . ?
C5 C8 H8B 109.0 . . ?
C34 C35 H35 119.8 . . ?
C36 C35 C34 120.4(3) . . ?
C36 C35 H35 119.8 . . ?
C10 C11 C11 120.9(3) . 3_556 ?
C12 C11 C11 121.6(3) . 3_556 ?
C12 C11 C10 117.5(3) . . ?
C3 C4 H4 119.9 . . ?
C3 C4 C5 120.2(3) . . ?
C5 C4 H4 119.9 . . ?
C41 C40 C45 118.7(3) . . ?
C41 C40 C39 120.5(3) . . ?
C45 C40 C39 120.8(3) . . ?
C44 C43 C46 121.4(3) . . ?
C42 C43 C44 120.5(3) . . ?
C42 C43 C46 118.0(3) . . ?
C4 C5 C8 116.7(2) . . ?
C6 C5 C8 124.1(2) . . ?
C6 C5 C4 119.2(3) . . ?
C5 C6 H6 119.7 . . ?
C7 C6 C5 120.5(3) . . ?
C7 C6 H6 119.7 . . ?
C40 C41 H41 119.4 . . ?
C42 C41 C40 121.3(3) . . ?
C42 C41 H41 119.4 . . ?
C34 C38 H38 119.9 . . ?
C37 C38 C34 120.3(3) . . ?
C37 C38 H38 119.9 . . ?
C3 C2 C1 121.1(3) . . ?
C7 C2 C3 119.9(3) . . ?
C7 C2 C1 119.0(3) . . ?
C40 C45 H45 119.6 . . ?
C44 C45 C40 120.8(3) . . ?
C44 C45 H45 119.6 . . ?
N3 C37 C38 120.8(3) . . ?
N3 C37 H37 119.6 . . ?
C38 C37 H37 119.6 . . ?
C6 C7 C2 120.1(3) . . ?
C6 C7 H7 120.0 . . ?
C2 C7 H7 120.0 . . ?
C43 C44 H44 120.2 . . ?
C45 C44 C43 119.5(3) . . ?
C45 C44 H44 120.2 . . ?
N3 C36 C35 120.5(3) . . ?
N3 C36 H36 119.7 . . ?
C35 C36 H36 119.7 . . ?
N2 C13 H13 119.6 . . ?
N2 C13 C12 120.8(3) . . ?
C12 C13 H13 119.6 . . ?
N2 C9 H9 119.6 . . ?
N2 C9 C10 120.8(3) . . ?
C10 C9 H9 119.6 . . ?
N1 C1 C2 175.9(4) . . ?
N3 C39 C40 111.8(2) . . ?
N3 C39 H39A 109.2 . . ?
N3 C39 H39B 109.2 . . ?
C40 C39 H39A 109.3 . . ?
C40 C39 H39B 109.3 . . ?
H39A C39 H39B 107.9 . . ?
C43 C42 H42 120.4 . . ?
C41 C42 C43 119.1(3) . . ?
C41 C42 H42 120.4 . . ?
C11 C10 H10 120.1 . . ?
C9 C10 C11 119.9(3) . . ?
C9 C10 H10 120.1 . . ?
C11 C12 H12 119.8 . . ?
C13 C12 C11 120.4(3) . . ?
C13 C12 H12 119.8 . . ?
N4 C46 C43 174.2(4) . . ?

loop_
_geom_bond_atom_site_label_1
_geom_bond_atom_site_label_2
_geom_bond_distance
_geom_bond_site_symmetry_2
_geom_bond_publ_flag
Zn3 O2 1.9831(17) 4_566 ?
Zn3 O7 2.0019(18) 4_566 ?
Zn3 O14 1.9825(17) 1_545 ?
Zn3 O17 1.9472(17) . ?
Zn2 O9 2.0047(17) . ?
Zn2 O4 1.9728(18) . ?
Zn2 O10 1.9047(18) . ?
Zn2 O13 1.9884(18) 1_545 ?
Zn1 O9 2.1424(18) . ?
Zn1 O12 2.0231(17) 1_545 ?
Zn1 O6 1.9767(16) . ?
Zn1 O3 1.9931(18) . ?
Zn1 O5 2.016(2) . ?
O2 C14 1.276(3) . ?
O9 C23 1.281(3) . ?
O12 C27 1.260(3) . ?
O4 C18 1.267(3) . ?
O6 C19 1.260(3) . ?
O7 C19 1.255(3) . ?
O10 C24 1.271(3) . ?
O14 C30 1.271(3) . ?
O3 C18 1.250(3) . ?
O13 C27 1.257(3) . ?
O17 C32 1.285(3) . ?
O11 C24 1.234(3) . ?
O16 C32 1.222(3) . ?
O15 C30 1.234(3) . ?
O1 C14 1.227(3) . ?
O5 H5A 0.8499 . ?
O5 H5B 0.8506 . ?
OW1 HW1A 0.8499 . ?
OW1 HW1B 0.8501 . ?
N2 C8 1.475(3) . ?
N2 C13 1.335(3) . ?
N2 C9 1.331(4) . ?
N3 C37 1.337(4) . ?
N3 C36 1.341(3) . ?
N3 C39 1.492(3) . ?
C25 C26 1.400(3) . ?
C25 C24 1.507(3) . ?
C25 C33 1.388(3) . ?
C26 C27 1.505(3) . ?
C26 C28 1.393(3) . ?
C18 C17 1.502(3) . ?
C14 C15 1.506(3) . ?
C19 C20 1.507(3) . ?
C17 C16 1.390(3) 3_566 ?
C17 C15 1.402(3) . ?
C16 H16 0.9300 . ?
C16 C15 1.388(3) . ?
C28 H28 0.9300 . ?
C28 C29 1.394(3) . ?
C20 C22 1.393(3) 3_666 ?
C20 C21 1.397(3) . ?
O8 C23 1.211(3) . ?
C32 C31 1.523(3) . ?
C33 H33 0.9300 . ?
C33 C31 1.387(3) . ?
C22 H22 0.9300 . ?
C22 C21 1.392(3) . ?
C21 C23 1.516(3) . ?
C31 C29 1.406(3) . ?
C30 C29 1.513(3) . ?
C34 C34 1.488(5) 3_677 ?
C34 C35 1.385(4) . ?
C34 C38 1.387(4) . ?
C3 H3 0.9300 . ?
C3 C4 1.376(4) . ?
C3 C2 1.386(4) . ?
C8 H8A 0.9700 . ?
C8 H8B 0.9700 . ?
C8 C5 1.518(4) . ?
C35 H35 0.9300 . ?
C35 C36 1.373(4) . ?
C11 C11 1.492(5) 3_556 ?
C11 C10 1.386(4) . ?
C11 C12 1.383(4) . ?
C4 H4 0.9300 . ?
C4 C5 1.398(4) . ?
C40 C41 1.384(4) . ?
C40 C45 1.393(4) . ?
C40 C39 1.497(4) . ?
C43 C44 1.389(4) . ?
C43 C42 1.384(4) . ?
C43 C46 1.437(4) . ?
C5 C6 1.382(4) . ?
C6 H6 0.9300 . ?
C6 C7 1.379(4) . ?
C41 H41 0.9300 . ?
C41 C42 1.379(4) . ?
C38 H38 0.9300 . ?
C38 C37 1.370(4) . ?
N4 C46 1.138(4) . ?
C2 C7 1.385(4) . ?
C2 C1 1.445(4) . ?
C45 H45 0.9300 . ?
C45 C44 1.372(4) . ?
C37 H37 0.9300 . ?
C7 H7 0.9300 . ?
C44 H44 0.9300 . ?
N1 C1 1.137(4) . ?
C36 H36 0.9300 . ?
C13 H13 0.9300 . ?
C13 C12 1.366(4) . ?
C9 H9 0.9300 . ?
C9 C10 1.379(4) . ?
C39 H39A 0.9700 . ?
C39 H39B 0.9700 . ?
C42 H42 0.9300 . ?
C10 H10 0.9300 . ?
C12 H12 0.9300 . ?

loop_
_geom_hbond_atom_site_label_D
_geom_hbond_atom_site_label_H
_geom_hbond_atom_site_label_A
_geom_hbond_distance_DH
_geom_hbond_distance_HA
_geom_hbond_distance_DA
_geom_hbond_angle_DHA
_geom_hbond_site_symmetry_A
_geom_hbond_publ_flag
O5 H5A OW1 0.85 1.78 2.616(3) 167.3 . yes
O5 H5B O11 0.85 1.93 2.691(3) 147.7 1_545 yes
OW1 HW1A O15 0.85 1.83 2.681(3) 174.2 4_565 yes

loop_
_geom_torsion_atom_site_label_1
_geom_torsion_atom_site_label_2
_geom_torsion_atom_site_label_3
_geom_torsion_atom_site_label_4
_geom_torsion
_geom_torsion_site_symmetry_1
_geom_torsion_site_symmetry_2
_geom_torsion_site_symmetry_3
_geom_torsion_site_symmetry_4
_geom_torsion_publ_flag
Zn3 O2 C14 O1 -3.0(3) 4_565 . . . ?
Zn3 O2 C14 C15 177.34(17) 4_565 . . . ?
Zn3 O7 C19 O6 7.3(4) 4_565 . . . ?
Zn3 O7 C19 C20 -176.35(15) 4_565 . . . ?
Zn3 O14 C30 O15 -5.2(4) 1_565 . . . ?
Zn3 O14 C30 C29 172.88(15) 1_565 . . . ?
Zn3 O17 C32 O16 -19.9(3) . . . . ?
Zn3 O17 C32 C31 153.44(16) . . . . ?
Zn2 O9 C23 O8 -4.5(4) . . . . ?
Zn2 O9 C23 C21 177.05(18) . . . . ?
Zn2 O4 C18 O3 -11.0(3) . . . . ?
Zn2 O4 C18 C17 165.28(15) . . . . ?
Zn2 O10 C24 O11 -5.1(4) . . . . ?
Zn2 O10 C24 C25 173.41(15) . . . . ?
Zn2 O13 C27 O12 -18.8(4) 1_565 . . . ?
Zn2 O13 C27 C26 158.48(17) 1_565 . . . ?
Zn1 O9 C23 O8 -160.1(3) . . . . ?
Zn1 O9 C23 C21 21.4(5) . . . . ?
Zn1 O12 C27 O13 -28.0(3) 1_565 . . . ?
Zn1 O12 C27 C26 154.76(16) 1_565 . . . ?
Zn1 O6 C19 O7 -110.8(3) . . . . ?
Zn1 O6 C19 C20 73.1(3) . . . . ?
Zn1 O3 C18 O4 -24.3(4) . . . . ?
Zn1 O3 C18 C17 159.45(17) . . . . ?
O2 C14 C15 C17 -19.1(4) . . . . ?
O2 C14 C15 C16 160.2(2) . . . . ?
O4 C18 C17 C16 -62.8(3) . . . 3_566 ?
O4 C18 C17 C15 118.8(3) . . . . ?
O6 C19 C20 C22 111.6(3) . . . 3_666 ?
O6 C19 C20 C21 -70.7(3) . . . . ?
O7 C19 C20 C22 -64.9(3) . . . 3_666 ?
O7 C19 C20 C21 112.8(3) . . . . ?
O14 C30 C29 C28 -12.9(3) . . . . ?
O14 C30 C29 C31 173.3(2) . . . . ?
O3 C18 C17 C16 113.9(3) . . . 3_566 ?
O3 C18 C17 C15 -64.6(3) . . . . ?
O17 C32 C31 C33 -66.3(3) . . . . ?
O17 C32 C31 C29 120.4(3) . . . . ?
O16 C32 C31 C33 107.6(3) . . . . ?
O16 C32 C31 C29 -65.7(3) . . . . ?
O15 C30 C29 C28 165.4(2) . . . . ?
O15 C30 C29 C31 -8.5(4) . . . . ?
O1 C14 C15 C17 161.2(3) . . . . ?
O1 C14 C15 C16 -19.5(4) . . . . ?
N2 C8 C5 C4 166.0(2) . . . . ?
N2 C8 C5 C6 -14.1(4) . . . . ?
N2 C13 C12 C11 0.9(6) . . . . ?
N2 C9 C10 C11 0.2(5) . . . . ?
C25 C26 C27 O12 -38.5(3) . . . . ?
C25 C26 C27 O13 144.0(2) . . . . ?
C25 C26 C28 C29 4.2(4) . . . . ?
C25 C33 C31 C32 -169.2(2) . . . . ?
C25 C33 C31 C29 4.5(4) . . . . ?
C26 C25 C24 O10 140.6(2) . . . . ?
C26 C25 C24 O11 -40.8(4) . . . . ?
C26 C25 C33 C31 2.3(4) . . . . ?
C26 C28 C29 C31 2.6(4) . . . . ?
C26 C28 C29 C30 -171.3(2) . . . . ?
C18 C17 C15 C14 -3.1(4) . . . . ?
C18 C17 C15 C16 177.6(2) . . . . ?
C27 C26 C28 C29 -175.1(2) . . . . ?
C19 C20 C21 C22 -177.4(2) . . . . ?
C19 C20 C21 C23 -3.2(4) . . . . ?
C17 C16 C15 C14 -178.5(2) 3_566 . . . ?
C17 C16 C15 C17 0.8(4) 3_566 . . . ?
C16 C17 C15 C14 178.5(2) 3_566 . . . ?
C16 C17 C15 C16 -0.8(4) 3_566 . . . ?
C28 C26 C27 O12 140.7(2) . . . . ?
C28 C26 C27 O13 -36.8(3) . . . . ?
C20 C22 C21 C20 -0.3(4) 3_666 . . . ?
C20 C22 C21 C23 -174.9(2) 3_666 . . . ?
C20 C21 C23 O9 29.6(4) . . . . ?
C20 C21 C23 O8 -149.0(3) . . . . ?
C24 C25 C26 C27 -9.9(4) . . . . ?
C24 C25 C26 C28 170.9(2) . . . . ?
C24 C25 C33 C31 -175.2(2) . . . . ?
C32 C31 C29 C28 166.3(2) . . . . ?
C32 C31 C29 C30 -19.9(4) . . . . ?
C33 C25 C26 C27 172.7(2) . . . . ?
C33 C25 C26 C28 -6.6(4) . . . . ?
C33 C25 C24 O10 -42.0(3) . . . . ?
C33 C25 C24 O11 136.6(2) . . . . ?
C33 C31 C29 C28 -6.9(3) . . . . ?
C33 C31 C29 C30 167.0(2) . . . . ?
C22 C20 C21 C22 0.3(4) 3_666 . . . ?
C22 C20 C21 C23 174.5(2) 3_666 . . . ?
C22 C21 C23 O9 -156.1(2) . . . . ?
C22 C21 C23 O8 25.4(4) . . . . ?
C34 C34 C35 C36 -178.2(3) 3_677 . . . ?
C34 C34 C38 C37 177.6(3) 3_677 . . . ?
C34 C35 C36 N3 -0.1(5) . . . . ?
C34 C38 C37 N3 1.3(5) . . . . ?
C3 C4 C5 C8 -178.7(2) . . . . ?
C3 C4 C5 C6 1.4(4) . . . . ?
C3 C2 C7 C6 2.2(4) . . . . ?
C8 N2 C13 C12 -178.8(3) . . . . ?
C8 N2 C9 C10 178.3(3) . . . . ?
C8 C5 C6 C7 179.3(3) . . . . ?
C35 C34 C38 C37 -2.5(4) . . . . ?
C11 C11 C10 C9 -179.3(3) 3_556 . . . ?
C11 C11 C12 C13 178.8(4) 3_556 . . . ?
C4 C3 C2 C7 -1.7(4) . . . . ?
C4 C3 C2 C1 175.2(3) . . . . ?
C4 C5 C6 C7 -0.9(4) . . . . ?
C40 C41 C42 C43 -0.2(5) . . . . ?
C40 C45 C44 C43 -0.5(5) . . . . ?
C5 C6 C7 C2 -0.9(4) . . . . ?
C41 C40 C45 C44 -0.9(5) . . . . ?
C41 C40 C39 N3 -91.0(3) . . . . ?
C38 C34 C35 C36 1.9(4) . . . . ?
C2 C3 C4 C5 -0.2(4) . . . . ?
C45 C40 C41 C42 1.3(4) . . . . ?
C45 C40 C39 N3 90.7(3) . . . . ?
C37 N3 C36 C35 -1.3(4) . . . . ?
C37 N3 C39 C40 -74.9(3) . . . . ?
C44 C43 C42 C41 -1.2(5) . . . . ?
C36 N3 C37 C38 0.7(5) . . . . ?
C36 N3 C39 C40 106.2(3) . . . . ?
C13 N2 C8 C5 -94.3(3) . . . . ?
C13 N2 C9 C10 -0.5(5) . . . . ?
C9 N2 C8 C5 86.9(3) . . . . ?
C9 N2 C13 C12 0.0(5) . . . . ?
C1 C2 C7 C6 -174.7(3) . . . . ?
C39 N3 C37 C38 -178.2(3) . . . . ?
C39 N3 C36 C35 177.6(3) . . . . ?
C39 C40 C41 C42 -177.0(3) . . . . ?
C39 C40 C45 C44 177.3(3) . . . . ?
C42 C43 C44 C45 1.6(5) . . . . ?
C10 C11 C12 C13 -1.1(5) . . . . ?
C12 C11 C10 C9 0.6(5) . . . . ?
C46 C43 C44 C45 -173.8(3) . . . . ?
C46 C43 C42 C41 174.3(3) . . . . ?
